data_4111216
loop_
_publ_author_name
'Christopher G. Oliveri'
'Nathan C. Gianneschi'
'SonBinh T. Nguyen'
'Chad A. Mirkin'
'Charlotte L. Stern'
'Zdzislaw Wawrzak'
'Maren Pink'

_publ_contact_author_address
;Northwestern University
Department of Chemistry and the 
International Institute for Nanotechnology
2145 Sheridan Road 
Evanston, IL  60208-3113
;
_publ_contact_author_email coliveri@chem.northwestern.edu
_publ_contact_author_fax '847-467-4998 '
_publ_contact_author_name 'Christopher Oliveri'
_publ_contact_author_phone '847-467-4998 '
_publ_section_title
;
 Supramolecular Allosteric Cofacial Porphyrin Complexes
;
_journal_name_full 'Journal of the American Chemical Society'
_journal_page_first 16286
_journal_page_last 16296
_journal_paper_doi 10.1021/ja0661010
_journal_volume 128
_journal_year 2006
_chemical_formula_sum 'C87 H68 Cl2 Cu N7 O2 P2 Zn'
_chemical_formula_weight 1505.23
_chemical_name_systematic
; 
 ? 
;
_space_group_IT_number 2
_symmetry_cell_setting triclinic
_symmetry_space_group_name_Hall '-P 1'
_symmetry_space_group_name_H-M 'P -1'
_atom_sites_solution_hydrogens geom
_atom_sites_solution_primary direct
_atom_sites_solution_secondary difmap
_audit_creation_method SHELXL-97
_cell_angle_alpha 97.501(6)
_cell_angle_beta 96.354(14)
_cell_angle_gamma 100.273(10)
_cell_formula_units_Z 2
_cell_length_a 13.127(9)
_cell_length_b 16.349(8)
_cell_length_c 22.544(12)
_cell_measurement_temperature 293(2)
_cell_volume 4675(5)
_computing_data_reduction 'Bruker SHELXTL'
_computing_molecular_graphics 'Bruker SHELXTL'
_computing_publication_material 'Bruker SHELXTL'
_computing_structure_refinement 'Bruker SHELXTL'
_computing_structure_solution 'Bruker SHELXTL'
_diffrn_ambient_temperature 293(2)
_diffrn_measured_fraction_theta_full 0.943
_diffrn_measured_fraction_theta_max 0.943
_diffrn_radiation_monochromator graphite
_diffrn_radiation_source 'fine-focus sealed tube'
_diffrn_radiation_type MoK\a
_diffrn_radiation_wavelength 0.71000
_diffrn_reflns_av_R_equivalents 0.0523
_diffrn_reflns_av_sigmaI/netI 0.4770
_diffrn_reflns_limit_h_max 13
_diffrn_reflns_limit_h_min -13
_diffrn_reflns_limit_k_max 17
_diffrn_reflns_limit_k_min -17
_diffrn_reflns_limit_l_max 23
_diffrn_reflns_limit_l_min -23
_diffrn_reflns_number 21424
_diffrn_reflns_theta_full 21.93
_diffrn_reflns_theta_max 21.93
_diffrn_reflns_theta_min 2.06
_exptl_absorpt_coefficient_mu 0.619
_exptl_crystal_density_diffrn 1.069
_exptl_crystal_F_000 1556
_refine_diff_density_max 0.666
_refine_diff_density_min -0.488
_refine_diff_density_rms 0.084
_refine_ls_extinction_method none
_refine_ls_goodness_of_fit_ref 0.974
_refine_ls_hydrogen_treatment constr
_refine_ls_matrix_type full
_refine_ls_number_parameters 909
_refine_ls_number_reflns 10756
_refine_ls_number_restraints 0
_refine_ls_restrained_S_all 0.974
_refine_ls_R_factor_all 0.1563
_refine_ls_R_factor_gt 0.1089
_refine_ls_shift/su_max 0.003
_refine_ls_shift/su_mean 0.000
_refine_ls_structure_factor_coef Fsqd
_refine_ls_weighting_details 'calc w=1/[\s^2^(Fo^2^)+(0.1098P)^2^+0.0000P] where P=(Fo^2^+2Fc^2^)/3'
_refine_ls_weighting_scheme calc
_refine_ls_wR_factor_gt 0.2624
_refine_ls_wR_factor_ref 0.2787
_reflns_number_gt 3878
_reflns_number_total 10756
_reflns_threshold_expression >2sigma(I)
_cod_data_source_file ja0661010si20060822_031521.cif
_cod_data_source_block cuznet1
_cod_original_sg_symbol_H-M 'P -1 '
_cod_database_code 4111216

loop_
_symmetry_equiv_pos_as_xyz
'x, y, z'
'-x, -y, -z'

loop_
_atom_site_label
_atom_site_type_symbol
_atom_site_fract_x
_atom_site_fract_y
_atom_site_fract_z
_atom_site_U_iso_or_equiv
_atom_site_adp_type
_atom_site_occupancy
_atom_site_symmetry_multiplicity
_atom_site_calc_flag
_atom_site_refinement_flags
Zn1 Zn 0.75349(9) 0.46689(5) -0.08613(5) 0.0610(4) Uani 1 1 d .
Cu1 Cu 0.70955(11) 0.80604(9) 0.41264(7) 0.0905(5) Uani 1 1 d .
Cl1 Cl 0.8052(3) 0.9211(2) 0.48044(17) 0.1239(13) Uani 1 1 d .
Cl2 Cl 0.8045(2) 0.79976(17) 0.32795(13) 0.0878(8) Uani 1 1 d .
P1 P 0.5437(3) 0.82206(18) 0.38548(14) 0.0869(9) Uani 1 1 d .
P2 P 0.7282(3) 0.68847(19) 0.45113(15) 0.0900(9) Uani 1 1 d .
O1 O 0.9610(7) 0.3140(5) -0.4521(3) 0.097(2) Uani 1 1 d .
O2 O 0.4774(6) 0.6331(4) 0.2503(4) 0.092(2) Uani 1 1 d .
N1 N 0.6710(6) 0.4020(4) -0.0297(3) 0.062(2) Uani 1 1 d .
N2 N 0.7157(6) 0.5746(4) -0.0446(4) 0.066(2) Uani 1 1 d .
N3 N 0.7917(6) 0.5276(4) -0.1583(4) 0.065(2) Uani 1 1 d .
N4 N 0.7470(5) 0.3555(4) -0.1416(3) 0.0555(18) Uani 1 1 d .
N5 N 0.9077(5) 0.4870(4) -0.0321(3) 0.0580(19) Uani 1 1 d .
N6 N 0.9858(13) 0.9753(9) 0.6291(8) 0.168(3) Uani 1 1 d .
N7 N 0.8647(15) 1.0505(9) 0.6878(8) 0.168(3) Uani 1 1 d .
C1 C 0.6552(7) 0.3164(5) -0.0311(4) 0.063(2) Uani 1 1 d .
C2 C 0.6196(8) 0.2963(5) 0.0253(5) 0.071(3) Uani 1 1 d .
H2 H 0.6002 0.2426 0.0349 0.086 Uiso 1 1 calc R
C3 C 0.6196(9) 0.3692(6) 0.0609(5) 0.082(3) Uani 1 1 d .
H3 H 0.6040 0.3760 0.1003 0.098 Uiso 1 1 calc R
C4 C 0.6489(7) 0.4346(4) 0.0251(5) 0.062(3) Uani 1 1 d .
C5 C 0.6458(6) 0.5210(5) 0.0431(5) 0.062(2) Uani 1 1 d .
C6 C 0.6682(8) 0.5828(6) 0.0063(5) 0.076(3) Uani 1 1 d .
C7 C 0.6461(8) 0.6663(6) 0.0179(5) 0.073(3) Uani 1 1 d .
H7 H 0.6162 0.6877 0.0506 0.087 Uiso 1 1 calc R
C8 C 0.6769(8) 0.7082(6) -0.0276(5) 0.079(3) Uani 1 1 d .
H8 H 0.6700 0.7627 -0.0325 0.095 Uiso 1 1 calc R
C9 C 0.7231(8) 0.6503(5) -0.0674(5) 0.068(3) Uani 1 1 d .
C10 C 0.7676(8) 0.6689(5) -0.1169(5) 0.076(3) Uani 1 1 d .
C11 C 0.8061(7) 0.6154(5) -0.1594(5) 0.067(3) Uani 1 1 d .
C12 C 0.8527(8) 0.6348(6) -0.2100(5) 0.077(3) Uani 1 1 d .
H12 H 0.8676 0.6878 -0.2215 0.092 Uiso 1 1 calc R
C13 C 0.8718(8) 0.5637(6) -0.2387(5) 0.076(3) Uani 1 1 d .
H13 H 0.9056 0.5590 -0.2728 0.092 Uiso 1 1 calc R
C14 C 0.8314(7) 0.4961(6) -0.2082(5) 0.062(2) Uani 1 1 d .
C15 C 0.8258(8) 0.4093(5) -0.2262(4) 0.064(3) Uani 1 1 d .
C16 C 0.7857(8) 0.3463(5) -0.1973(4) 0.067(3) Uani 1 1 d .
C17 C 0.7676(8) 0.2553(5) -0.2208(4) 0.065(2) Uani 1 1 d .
H17 H 0.7856 0.2314 -0.2569 0.078 Uiso 1 1 calc R
C18 C 0.7222(9) 0.2146(5) -0.1822(4) 0.072(3) Uani 1 1 d .
H18 H 0.7009 0.1566 -0.1859 0.087 Uiso 1 1 calc R
C19 C 0.7103(7) 0.2782(5) -0.1306(4) 0.057(2) Uani 1 1 d .
C20 C 0.6644(7) 0.2568(4) -0.0799(4) 0.056(2) Uani 1 1 d .
C21 C 0.7736(9) 0.7599(6) -0.1338(5) 0.080(3) Uani 1 1 d .
C22 C 0.8579(11) 0.8189(6) -0.1045(7) 0.112(5) Uani 1 1 d .
C23 C 0.8582(11) 0.9038(6) -0.1152(8) 0.113(5) Uani 1 1 d .
H23 H 0.9101 0.9480 -0.0949 0.136 Uiso 1 1 calc R
C24 C 0.7794(11) 0.9180(6) -0.1564(6) 0.088(4) Uani 1 1 d .
C25 C 0.6990(10) 0.8600(6) -0.1815(6) 0.086(3) Uani 1 1 d .
H25 H 0.6466 0.8731 -0.2077 0.103 Uiso 1 1 calc R
C26 C 0.6924(8) 0.7791(6) -0.1688(5) 0.074(3) Uani 1 1 d .
C27 C 0.9447(13) 0.7956(11) -0.0619(11) 0.205(11) Uani 1 1 d .
H27A H 0.9174 0.7452 -0.0467 0.307 Uiso 1 1 calc R
H27B H 0.9692 0.8406 -0.0288 0.307 Uiso 1 1 calc R
H27C H 1.0016 0.7866 -0.0837 0.307 Uiso 1 1 calc R
C28 C 0.7883(12) 1.0129(6) -0.1627(7) 0.123(5) Uani 1 1 d .
H28A H 0.8035 1.0212 -0.2024 0.184 Uiso 1 1 calc R
H28B H 0.8434 1.0461 -0.1331 0.184 Uiso 1 1 calc R
H28C H 0.7234 1.0297 -0.1564 0.184 Uiso 1 1 calc R
C29 C 0.6010(10) 0.7104(8) -0.1950(6) 0.106(4) Uani 1 1 d .
H29A H 0.6256 0.6607 -0.2097 0.159 Uiso 1 1 calc R
H29B H 0.5611 0.7279 -0.2276 0.159 Uiso 1 1 calc R
H29C H 0.5577 0.6985 -0.1643 0.159 Uiso 1 1 calc R
C30 C 0.8691(8) 0.3864(6) -0.2865(5) 0.069(3) Uani 1 1 d .
C31 C 0.8167(9) 0.4016(6) -0.3410(5) 0.082(3) Uani 1 1 d .
H31 H 0.7576 0.4255 -0.3408 0.099 Uiso 1 1 calc R
C32 C 0.8537(10) 0.3810(7) -0.3939(5) 0.091(4) Uani 1 1 d .
H32 H 0.8251 0.3972 -0.4291 0.109 Uiso 1 1 calc R
C33 C 0.9296(10) 0.3382(7) -0.3956(5) 0.085(3) Uani 1 1 d .
C34 C 0.9817(9) 0.3193(6) -0.3436(6) 0.082(3) Uani 1 1 d .
H34 H 1.0366 0.2905 -0.3459 0.099 Uiso 1 1 calc R
C35 C 0.9498(7) 0.3445(5) -0.2864(5) 0.061(2) Uani 1 1 d .
H35 H 0.9829 0.3328 -0.2507 0.074 Uiso 1 1 calc R
C36 C 1.0554(11) 0.2840(8) -0.4597(7) 0.112(4) Uani 1 1 d .
H36A H 1.0543 0.2625 -0.5020 0.134 Uiso 1 1 calc R
H36B H 1.0591 0.2380 -0.4369 0.134 Uiso 1 1 calc R
C37 C 0.6305(8) 0.1612(5) -0.0742(5) 0.065(3) Uani 1 1 d .
C38 C 0.5358(8) 0.1218(5) -0.1032(5) 0.069(3) Uani 1 1 d .
C39 C 0.5022(9) 0.0370(6) -0.0990(5) 0.074(3) Uani 1 1 d .
H39 H 0.4364 0.0091 -0.1181 0.089 Uiso 1 1 calc R
C40 C 0.5632(9) -0.0045(6) -0.0680(5) 0.073(3) Uani 1 1 d .
C41 C 0.6561(10) 0.0365(6) -0.0404(6) 0.088(3) Uani 1 1 d .
H41 H 0.6972 0.0073 -0.0181 0.106 Uiso 1 1 calc R
C42 C 0.6962(8) 0.1214(6) -0.0426(5) 0.068(3) Uani 1 1 d .
C43 C 0.4607(8) 0.1639(5) -0.1409(5) 0.084(3) Uani 1 1 d .
H43A H 0.3936 0.1550 -0.1271 0.126 Uiso 1 1 calc R
H43B H 0.4535 0.1397 -0.1827 0.126 Uiso 1 1 calc R
H43C H 0.4883 0.2231 -0.1364 0.126 Uiso 1 1 calc R
C44 C 0.5269(10) -0.0979(5) -0.0670(6) 0.097(4) Uani 1 1 d .
H44A H 0.5458 -0.1297 -0.1016 0.145 Uiso 1 1 calc R
H44B H 0.4524 -0.1103 -0.0680 0.145 Uiso 1 1 calc R
H44C H 0.5597 -0.1128 -0.0309 0.145 Uiso 1 1 calc R
C45 C 0.8001(11) 0.1632(6) -0.0088(7) 0.108(4) Uani 1 1 d .
H45A H 0.8356 0.2013 -0.0323 0.162 Uiso 1 1 calc R
H45B H 0.8409 0.1215 -0.0012 0.162 Uiso 1 1 calc R
H45C H 0.7910 0.1939 0.0289 0.162 Uiso 1 1 calc R
C46 C 0.9310(15) 0.5706(9) 0.0225(10) 0.074(7) Uani 0.50 1 d P
C47 C 0.9708(13) 0.561(2) -0.0431(10) 0.087(8) Uani 0.50 1 d P
C48 C 0.9904(15) 0.5056(16) -0.0692(10) 0.079(8) Uani 0.50 1 d P
C49 C 0.9720(18) 0.4219(10) -0.0544(10) 0.071(6) Uani 0.50 1 d P
C50 C 0.913(2) 0.4133(12) 0.0000(12) 0.098(8) Uani 0.50 1 d P
C51 C 0.884(2) 0.461(3) 0.0320(11) 0.157(15) Uani 0.50 1 d P
C52 C 0.6115(6) 0.5455(5) 0.1021(4) 0.058(2) Uani 1 1 d .
C53 C 0.5135(9) 0.5044(6) 0.1137(5) 0.082(3) Uani 1 1 d .
H53 H 0.4766 0.4573 0.0874 0.099 Uiso 1 1 calc R
C54 C 0.4712(9) 0.5348(7) 0.1653(5) 0.085(3) Uani 1 1 d .
H54 H 0.4064 0.5088 0.1735 0.102 Uiso 1 1 calc R
C55 C 0.5299(10) 0.6047(7) 0.2030(5) 0.082(3) Uani 1 1 d .
C56 C 0.6240(9) 0.6437(6) 0.1923(5) 0.084(3) Uani 1 1 d .
H56 H 0.6620 0.6903 0.2188 0.101 Uiso 1 1 calc R
C57 C 0.6639(11) 0.6129(7) 0.1402(6) 0.100(4) Uani 1 1 d .
H57 H 0.7283 0.6401 0.1323 0.120 Uiso 1 1 calc R
C58 C 0.5328(10) 0.7071(7) 0.2842(5) 0.094(4) Uani 1 1 d .
H58A H 0.5422 0.7512 0.2593 0.113 Uiso 1 1 calc R
H58B H 0.6012 0.6995 0.3010 0.113 Uiso 1 1 calc R
C59 C 0.4668(9) 0.7322(8) 0.3377(5) 0.097(4) Uani 1 1 d .
H59A H 0.4518 0.6860 0.3604 0.116 Uiso 1 1 calc R
H59B H 0.4010 0.7449 0.3211 0.116 Uiso 1 1 calc R
C60 C 0.5330(10) 0.9044(7) 0.3393(5) 0.084(3) Uani 1 1 d .
C61 C 0.6146(12) 0.9496(8) 0.3238(7) 0.121(5) Uani 1 1 d .
H61 H 0.6784 0.9367 0.3377 0.145 Uiso 1 1 calc R
C62 C 0.6207(15) 1.0187(11) 0.2872(9) 0.140(6) Uani 1 1 d .
H62 H 0.6824 1.0467 0.2765 0.168 Uiso 1 1 calc R
C63 C 0.529(2) 1.0354(12) 0.2717(7) 0.137(6) Uani 1 1 d .
H63 H 0.5239 1.0803 0.2510 0.165 Uiso 1 1 calc R
C64 C 0.4422(15) 0.9889(10) 0.2853(8) 0.119(5) Uani 1 1 d .
H64 H 0.3790 1.0007 0.2692 0.143 Uiso 1 1 calc R
C65 C 0.4359(11) 0.9260(9) 0.3201(7) 0.113(5) Uani 1 1 d .
H65 H 0.3730 0.8996 0.3304 0.135 Uiso 1 1 calc R
C66 C 0.4704(10) 0.8425(8) 0.4452(6) 0.106(4) Uani 1 1 d .
C67 C 0.5128(9) 0.8961(9) 0.4975(6) 0.106(4) Uani 1 1 d .
H67 H 0.5827 0.9224 0.5018 0.128 Uiso 1 1 calc R
C68 C 0.4532(13) 0.9129(8) 0.5456(6) 0.110(4) Uani 1 1 d .
H68 H 0.4852 0.9481 0.5810 0.132 Uiso 1 1 calc R
C69 C 0.3536(13) 0.8787(8) 0.5398(8) 0.122(5) Uani 1 1 d .
H69 H 0.3149 0.8904 0.5709 0.147 Uiso 1 1 calc R
C70 C 0.3051(14) 0.8242(12) 0.4864(8) 0.173(9) Uani 1 1 d .
H70 H 0.2346 0.7999 0.4825 0.207 Uiso 1 1 calc R
C71 C 0.3638(11) 0.8063(9) 0.4387(7) 0.126(5) Uani 1 1 d .
H71 H 0.3317 0.7709 0.4034 0.151 Uiso 1 1 calc R
C72 C 0.7310(10) 0.6989(8) 0.5339(6) 0.095(4) Uani 1 1 d .
C73 C 0.7948(13) 0.6603(8) 0.5707(7) 0.126(6) Uani 1 1 d .
H73 H 0.8317 0.6224 0.5529 0.151 Uiso 1 1 calc R
C74 C 0.8043(19) 0.6778(10) 0.6350(8) 0.182(10) Uani 1 1 d .
H74 H 0.8551 0.6596 0.6592 0.219 Uiso 1 1 calc R
C75 C 0.7369(15) 0.7221(11) 0.6597(7) 0.141(7) Uani 1 1 d .
H75 H 0.7356 0.7281 0.7012 0.169 Uiso 1 1 calc R
C76 C 0.6754(13) 0.7557(7) 0.6269(8) 0.130(7) Uani 1 1 d .
H76 H 0.6319 0.7869 0.6456 0.156 Uiso 1 1 calc R
C77 C 0.6703(10) 0.7467(7) 0.5586(6) 0.101(4) Uani 1 1 d .
H77A H 0.5986 0.7237 0.5407 0.122 Uiso 1 1 calc R
H77B H 0.6887 0.8024 0.5478 0.122 Uiso 1 1 calc R
C78 C 0.6166(11) 0.6007(9) 0.4185(7) 0.110(4) Uani 1 1 d .
C79 C 0.5398(10) 0.5799(11) 0.4499(7) 0.132(6) Uani 1 1 d .
H79 H 0.5443 0.6068 0.4894 0.158 Uiso 1 1 calc R
C80 C 0.4544(16) 0.5202(11) 0.4262(10) 0.173(8) Uani 1 1 d .
H80 H 0.3997 0.5046 0.4480 0.208 Uiso 1 1 calc R
C81 C 0.4548(15) 0.4800(10) 0.3602(10) 0.157(7) Uani 1 1 d .
H81A H 0.4375 0.4194 0.3584 0.188 Uiso 1 1 calc R
H81B H 0.3986 0.4959 0.3354 0.188 Uiso 1 1 calc R
C82 C 0.5420(16) 0.4979(11) 0.3345(11) 0.174(9) Uani 1 1 d .
H82 H 0.5502 0.4667 0.2984 0.208 Uiso 1 1 calc R
C83 C 0.6140(13) 0.5599(9) 0.3618(7) 0.122(5) Uani 1 1 d .
H83 H 0.6687 0.5782 0.3407 0.147 Uiso 1 1 calc R
C84 C 0.8468(11) 0.6465(7) 0.4385(7) 0.120(5) Uani 1 1 d .
H84A H 0.8503 0.5999 0.4607 0.145 Uiso 1 1 calc R
H84B H 0.8440 0.6258 0.3959 0.145 Uiso 1 1 calc R
C85 C 0.9528(17) 1.0541(11) 0.6003(9) 0.168(3) Uani 1 1 d .
C86 C 0.8615(17) 1.0873(12) 0.6397(10) 0.168(3) Uani 1 1 d .
C87 C 1.0481(17) 1.0091(12) 0.6869(10) 0.168(3) Uani 1 1 d .
C88 C 0.9613(18) 1.0514(11) 0.7255(10) 0.168(3) Uani 1 1 d .
C89 C 0.8804(17) 0.9057(11) 0.6289(9) 0.168(3) Uani 1 1 d .
C90 C 0.8181(17) 0.9420(11) 0.6742(9) 0.168(3) Uani 1 1 d .

loop_
_atom_site_aniso_label
_atom_site_aniso_U_11
_atom_site_aniso_U_22
_atom_site_aniso_U_33
_atom_site_aniso_U_23
_atom_site_aniso_U_13
_atom_site_aniso_U_12
Zn1 0.0891(8) 0.0394(6) 0.0561(7) 0.0018(5) 0.0234(6) 0.0122(5)
Cu1 0.1037(11) 0.0962(10) 0.0701(10) 0.0022(7) 0.0221(8) 0.0170(8)
Cl1 0.158(3) 0.109(2) 0.090(2) -0.0120(19) 0.037(2) -0.009(2)
Cl2 0.111(2) 0.0890(18) 0.0656(18) 0.0050(14) 0.0251(16) 0.0223(15)
P1 0.109(2) 0.0820(18) 0.068(2) -0.0073(15) 0.0251(17) 0.0187(16)
P2 0.111(2) 0.088(2) 0.072(2) 0.0085(16) 0.0341(18) 0.0130(17)
O1 0.124(6) 0.122(6) 0.051(5) 0.008(4) 0.027(4) 0.040(5)
O2 0.134(6) 0.065(4) 0.076(5) -0.007(4) 0.029(5) 0.020(4)
N1 0.087(5) 0.030(4) 0.066(5) -0.009(3) 0.026(4) 0.008(3)
N2 0.102(6) 0.030(4) 0.062(5) -0.007(3) 0.015(5) 0.011(3)
N3 0.088(5) 0.051(4) 0.064(5) 0.011(4) 0.032(4) 0.020(4)
N4 0.060(4) 0.046(4) 0.057(5) -0.006(3) 0.017(4) 0.004(3)
N5 0.072(5) 0.048(4) 0.057(5) 0.026(3) 0.025(4) -0.002(3)
N6 0.214(7) 0.137(5) 0.137(6) -0.003(4) 0.036(5) 0.000(5)
N7 0.214(7) 0.137(5) 0.137(6) -0.003(4) 0.036(5) 0.000(5)
C1 0.080(6) 0.049(5) 0.059(6) 0.005(4) 0.013(5) 0.010(4)
C2 0.100(7) 0.040(5) 0.077(7) 0.015(5) 0.030(6) 0.009(4)
C3 0.128(9) 0.058(6) 0.057(7) -0.002(5) 0.019(6) 0.017(6)
C4 0.075(6) 0.026(4) 0.091(7) 0.001(4) 0.054(6) 0.005(4)
C5 0.055(5) 0.053(5) 0.079(7) 0.003(5) 0.022(5) 0.010(4)
C6 0.087(7) 0.070(6) 0.071(7) -0.010(5) 0.009(6) 0.032(5)
C7 0.088(7) 0.065(6) 0.069(7) -0.004(5) 0.004(6) 0.039(5)
C8 0.108(8) 0.070(6) 0.066(7) 0.008(5) 0.020(6) 0.029(6)
C9 0.088(7) 0.051(5) 0.065(7) -0.008(5) 0.028(6) 0.013(5)
C10 0.091(7) 0.045(5) 0.095(8) 0.004(5) 0.040(6) 0.009(5)
C11 0.090(7) 0.027(4) 0.081(7) -0.002(4) 0.020(6) 0.009(4)
C12 0.095(7) 0.069(6) 0.078(8) 0.028(6) 0.026(6) 0.027(5)
C13 0.109(8) 0.050(5) 0.074(7) 0.006(5) 0.035(6) 0.016(5)
C14 0.055(5) 0.067(6) 0.069(7) 0.022(5) 0.001(5) 0.017(4)
C15 0.105(7) 0.037(5) 0.048(6) -0.003(4) 0.023(5) 0.010(4)
C16 0.089(7) 0.054(5) 0.057(6) -0.002(5) 0.013(5) 0.019(5)
C17 0.100(7) 0.050(5) 0.046(6) -0.008(4) 0.014(5) 0.025(5)
C18 0.141(9) 0.036(4) 0.040(6) 0.002(4) 0.027(6) 0.012(5)
C19 0.081(6) 0.043(5) 0.053(6) 0.004(4) 0.021(5) 0.023(4)
C20 0.087(6) 0.036(4) 0.054(6) 0.009(4) 0.037(5) 0.019(4)
C21 0.103(8) 0.045(6) 0.090(8) 0.006(5) 0.019(7) 0.005(6)
C22 0.139(11) 0.036(6) 0.149(13) 0.020(7) 0.009(10) -0.006(6)
C23 0.118(10) 0.042(6) 0.167(14) 0.006(7) 0.005(10) 0.000(6)
C24 0.117(10) 0.050(7) 0.108(10) 0.012(6) 0.041(8) 0.029(7)
C25 0.116(9) 0.042(6) 0.100(9) -0.007(5) 0.043(7) 0.010(6)
C26 0.085(7) 0.055(6) 0.084(8) 0.008(5) 0.007(6) 0.024(5)
C27 0.140(13) 0.120(12) 0.31(3) 0.063(16) -0.109(17) -0.034(11)
C28 0.210(15) 0.040(6) 0.130(12) 0.035(7) 0.052(11) 0.020(7)
C29 0.100(8) 0.118(10) 0.094(10) 0.007(8) -0.010(7) 0.023(7)
C30 0.082(6) 0.063(5) 0.063(7) -0.007(5) 0.041(6) 0.008(5)
C31 0.116(9) 0.068(6) 0.072(8) 0.026(5) 0.011(7) 0.031(6)
C32 0.140(10) 0.109(8) 0.043(7) 0.010(6) 0.046(7) 0.056(8)
C33 0.093(8) 0.096(8) 0.058(8) -0.008(6) 0.030(6) -0.003(7)
C34 0.093(7) 0.063(6) 0.089(9) -0.004(6) 0.022(7) 0.015(5)
C35 0.063(5) 0.055(5) 0.065(7) -0.005(4) 0.008(5) 0.018(4)
C36 0.146(12) 0.108(9) 0.093(10) 0.022(8) 0.034(9) 0.041(9)
C37 0.081(7) 0.032(4) 0.068(7) -0.018(4) 0.009(6) -0.002(5)
C38 0.101(8) 0.045(5) 0.068(7) 0.002(5) 0.047(6) 0.014(5)
C39 0.087(7) 0.072(7) 0.055(7) -0.007(5) 0.016(6) 0.002(6)
C40 0.089(7) 0.065(6) 0.057(7) 0.002(5) 0.029(6) -0.012(6)
C41 0.126(10) 0.047(6) 0.107(9) 0.025(6) 0.045(8) 0.029(6)
C42 0.068(6) 0.054(5) 0.086(8) 0.014(5) 0.020(6) 0.014(5)
C43 0.099(7) 0.035(5) 0.108(9) -0.007(5) -0.008(7) 0.012(5)
C44 0.167(10) 0.024(4) 0.112(9) 0.016(5) 0.075(8) 0.016(5)
C45 0.147(11) 0.059(7) 0.126(11) 0.029(7) 0.008(9) 0.041(7)
C46 0.079(14) 0.039(9) 0.086(16) -0.029(9) 0.065(13) -0.043(9)
C47 0.031(10) 0.19(3) 0.043(13) 0.044(15) 0.018(9) -0.001(13)
C48 0.059(12) 0.13(2) 0.045(13) -0.035(12) 0.025(10) 0.032(12)
C49 0.103(16) 0.029(10) 0.068(14) -0.029(9) -0.030(12) 0.031(10)
C50 0.18(3) 0.040(11) 0.066(17) -0.014(10) 0.008(18) 0.031(13)
C51 0.14(2) 0.31(5) 0.027(14) 0.01(2) -0.019(15) 0.09(3)
C52 0.055(5) 0.055(5) 0.061(6) -0.005(5) 0.032(5) 0.002(4)
C53 0.105(8) 0.075(6) 0.072(8) -0.002(6) 0.016(6) 0.038(6)
C54 0.091(7) 0.079(7) 0.083(8) -0.016(6) 0.030(7) 0.023(6)
C55 0.125(9) 0.080(7) 0.060(7) 0.008(6) 0.038(7) 0.061(7)
C56 0.100(8) 0.054(6) 0.089(8) -0.003(6) 0.025(7) -0.009(5)
C57 0.146(10) 0.068(7) 0.084(9) -0.016(6) 0.057(8) 0.012(7)
C58 0.131(10) 0.091(8) 0.072(8) 0.015(6) 0.039(8) 0.036(7)
C59 0.110(8) 0.134(10) 0.058(7) 0.003(7) 0.015(6) 0.061(8)
C60 0.107(9) 0.079(7) 0.068(7) 0.003(6) -0.004(7) 0.036(6)
C61 0.142(12) 0.116(10) 0.131(13) 0.050(9) 0.076(10) 0.038(9)
C62 0.135(13) 0.139(13) 0.169(18) 0.061(12) 0.029(12) 0.057(11)
C63 0.205(19) 0.134(13) 0.079(11) 0.014(9) 0.024(12) 0.048(14)
C64 0.162(15) 0.093(10) 0.109(12) -0.010(9) 0.020(11) 0.058(10)
C65 0.109(10) 0.095(9) 0.113(12) -0.041(9) -0.017(9) 0.026(8)
C66 0.102(9) 0.122(9) 0.069(8) -0.055(7) 0.030(7) -0.008(7)
C67 0.088(8) 0.127(10) 0.089(10) -0.003(8) 0.026(7) -0.016(7)
C68 0.150(12) 0.094(8) 0.084(10) -0.026(7) 0.046(9) 0.029(9)
C69 0.133(12) 0.089(9) 0.152(15) 0.002(9) 0.081(11) 0.016(8)
C70 0.162(14) 0.196(17) 0.137(15) -0.098(14) 0.044(12) 0.049(13)
C71 0.127(11) 0.118(10) 0.119(12) -0.034(9) 0.058(9) 0.000(9)
C72 0.102(8) 0.098(8) 0.094(10) 0.018(7) 0.047(7) 0.016(7)
C73 0.198(15) 0.106(9) 0.126(13) 0.048(9) 0.094(12) 0.104(10)
C74 0.36(3) 0.148(13) 0.125(14) 0.085(11) 0.162(18) 0.157(17)
C75 0.208(17) 0.144(14) 0.083(11) 0.069(11) -0.007(11) 0.044(13)
C76 0.183(15) 0.058(7) 0.140(14) -0.036(8) 0.103(13) -0.014(8)
C77 0.127(10) 0.085(8) 0.100(10) -0.001(7) 0.057(8) 0.026(7)
C78 0.125(10) 0.140(11) 0.072(9) 0.059(9) 0.019(8) 0.010(8)
C79 0.089(9) 0.206(17) 0.085(10) 0.045(11) -0.001(8) -0.023(10)
C80 0.177(18) 0.142(14) 0.17(2) 0.022(13) 0.049(15) -0.070(13)
C81 0.169(16) 0.101(11) 0.167(19) 0.045(12) -0.042(14) -0.042(10)
C82 0.171(16) 0.112(12) 0.24(2) 0.024(14) 0.111(17) -0.022(12)
C83 0.154(13) 0.113(11) 0.092(11) 0.042(9) 0.010(10) -0.013(10)
C84 0.157(12) 0.074(7) 0.132(12) -0.010(7) 0.090(10) 0.000(8)
C85 0.214(7) 0.137(5) 0.137(6) -0.003(4) 0.036(5) 0.000(5)
C86 0.214(7) 0.137(5) 0.137(6) -0.003(4) 0.036(5) 0.000(5)
C87 0.214(7) 0.137(5) 0.137(6) -0.003(4) 0.036(5) 0.000(5)
C88 0.214(7) 0.137(5) 0.137(6) -0.003(4) 0.036(5) 0.000(5)
C89 0.214(7) 0.137(5) 0.137(6) -0.003(4) 0.036(5) 0.000(5)
C90 0.214(7) 0.137(5) 0.137(6) -0.003(4) 0.036(5) 0.000(5)

loop_
_atom_type_symbol
_atom_type_description
_atom_type_scat_dispersion_real
_atom_type_scat_dispersion_imag
_atom_type_scat_source
C C 0.0033 0.0016 'International Tables Vol C Tables 4.2.6.8 and 6.1.1.4'
H H 0.0000 0.0000 'International Tables Vol C Tables 4.2.6.8 and 6.1.1.4'
Cl Cl 0.1484 0.1585 'International Tables Vol C Tables 4.2.6.8 and 6.1.1.4'
Cu Cu 0.3201 1.2651 'International Tables Vol C Tables 4.2.6.8 and 6.1.1.4'
N N 0.0061 0.0033 'International Tables Vol C Tables 4.2.6.8 and 6.1.1.4'
O O 0.0106 0.0060 'International Tables Vol C Tables 4.2.6.8 and 6.1.1.4'
P P 0.1023 0.0942 'International Tables Vol C Tables 4.2.6.8 and 6.1.1.4'
Zn Zn 0.2839 1.4301 'International Tables Vol C Tables 4.2.6.8 and 6.1.1.4'

loop_
_geom_angle_atom_site_label_1
_geom_angle_atom_site_label_2
_geom_angle_atom_site_label_3
_geom_angle
_geom_angle_site_symmetry_1
_geom_angle_site_symmetry_3
N1 Zn1 N2 88.3(3) . .
N1 Zn1 N4 89.2(3) . .
N2 Zn1 N4 162.7(3) . .
N1 Zn1 N3 162.3(3) . .
N2 Zn1 N3 89.8(3) . .
N4 Zn1 N3 87.4(3) . .
N1 Zn1 N5 97.3(3) . .
N2 Zn1 N5 94.5(3) . .
N4 Zn1 N5 102.8(3) . .
N3 Zn1 N5 100.3(3) . .
P2 Cu1 P1 116.59(13) . .
P2 Cu1 Cl1 108.06(16) . .
P1 Cu1 Cl1 111.71(14) . .
P2 Cu1 Cl2 103.51(12) . .
P1 Cu1 Cl2 111.51(13) . .
Cl1 Cu1 Cl2 104.51(12) . .
C66 P1 C59 105.1(5) . .
C66 P1 C60 105.4(6) . .
C59 P1 C60 101.7(6) . .
C66 P1 Cu1 116.3(5) . .
C59 P1 Cu1 112.5(4) . .
C60 P1 Cu1 114.5(4) . .
C84 P2 C72 103.2(7) . .
C84 P2 C78 105.2(6) . .
C72 P2 C78 106.0(6) . .
C84 P2 Cu1 116.9(4) . .
C72 P2 Cu1 114.1(4) . .
C78 P2 Cu1 110.4(4) . .
C33 O1 C36 124.3(10) . .
C58 O2 C55 111.9(9) . .
C4 N1 C1 106.2(7) . .
C4 N1 Zn1 126.1(5) . .
C1 N1 Zn1 125.2(6) . .
C6 N2 C9 107.5(7) . .
C6 N2 Zn1 126.7(6) . .
C9 N2 Zn1 125.4(6) . .
C14 N3 C11 104.8(7) . .
C14 N3 Zn1 127.4(5) . .
C11 N3 Zn1 126.3(6) . .
C19 N4 C16 106.9(6) . .
C19 N4 Zn1 126.9(6) . .
C16 N4 Zn1 126.1(5) . .
C47 N5 C48 45.4(13) . .
C47 N5 C50 141.2(15) . .
C48 N5 C50 114.6(17) . .
C47 N5 C49 100.2(14) . .
C48 N5 C49 57.2(13) . .
C50 N5 C49 60.5(14) . .
C47 N5 C51 128.0(19) . .
C48 N5 C51 143.7(15) . .
C50 N5 C51 42.7(16) . .
C49 N5 C51 101.8(18) . .
C47 N5 C46 62.6(12) . .
C48 N5 C46 103.8(10) . .
C50 N5 C46 105.2(13) . .
C49 N5 C46 134.3(11) . .
C51 N5 C46 68.3(18) . .
C47 N5 Zn1 109.8(9) . .
C48 N5 Zn1 110.8(10) . .
C50 N5 Zn1 108.7(11) . .
C49 N5 Zn1 112.1(8) . .
C51 N5 Zn1 104.4(11) . .
C46 N5 Zn1 113.6(9) . .
C87 N6 C85 107.0(14) . .
C87 N6 C89 117.2(16) . .
C85 N6 C89 108.3(15) . .
C86 N7 C88 122.4(19) . .
C86 N7 C90 114.8(16) . .
C88 N7 C90 98.2(16) . .
N1 C1 C20 126.2(8) . .
N1 C1 C2 108.9(7) . .
C20 C1 C2 124.8(7) . .
C3 C2 C1 108.0(8) . .
C3 C2 H2 126.0 . .
C1 C2 H2 126.0 . .
C2 C3 C4 105.5(9) . .
C2 C3 H3 127.2 . .
C4 C3 H3 127.2 . .
N1 C4 C5 124.6(8) . .
N1 C4 C3 111.3(7) . .
C5 C4 C3 123.9(8) . .
C6 C5 C4 123.3(9) . .
C6 C5 C52 118.4(8) . .
C4 C5 C52 118.2(8) . .
N2 C6 C5 125.9(8) . .
N2 C6 C7 109.8(9) . .
C5 C6 C7 124.2(9) . .
C8 C7 C6 107.8(9) . .
C8 C7 H7 126.1 . .
C6 C7 H7 126.1 . .
C7 C8 C9 106.5(9) . .
C7 C8 H8 126.7 . .
C9 C8 H8 126.7 . .
C10 C9 N2 126.2(8) . .
C10 C9 C8 125.5(9) . .
N2 C9 C8 108.2(8) . .
C9 C10 C11 128.6(8) . .
C9 C10 C21 118.8(8) . .
C11 C10 C21 112.4(9) . .
C12 C11 C10 128.5(8) . .
C12 C11 N3 109.8(8) . .
C10 C11 N3 121.4(8) . .
C13 C12 C11 107.6(8) . .
C13 C12 H12 126.2 . .
C11 C12 H12 126.2 . .
C12 C13 C14 108.4(9) . .
C12 C13 H13 125.8 . .
C14 C13 H13 125.8 . .
N3 C14 C15 122.9(8) . .
N3 C14 C13 109.2(8) . .
C15 C14 C13 127.7(9) . .
C16 C15 C14 126.8(8) . .
C16 C15 C30 118.4(7) . .
C14 C15 C30 114.8(7) . .
C15 C16 N4 126.0(8) . .
C15 C16 C17 126.0(9) . .
N4 C16 C17 107.8(7) . .
C18 C17 C16 108.1(8) . .
C18 C17 H17 126.0 . .
C16 C17 H17 126.0 . .
C17 C18 C19 107.5(7) . .
C17 C18 H18 126.3 . .
C19 C18 H18 126.3 . .
N4 C19 C20 126.9(7) . .
N4 C19 C18 109.6(7) . .
C20 C19 C18 123.4(7) . .
C1 C20 C19 123.3(7) . .
C1 C20 C37 117.5(7) . .
C19 C20 C37 119.0(7) . .
C26 C21 C22 123.4(9) . .
C26 C21 C10 120.6(10) . .
C22 C21 C10 115.4(11) . .
C21 C22 C23 115.5(13) . .
C21 C22 C27 121.9(10) . .
C23 C22 C27 122.6(12) . .
C24 C23 C22 118.4(12) . .
C24 C23 H23 120.8 . .
C22 C23 H23 120.8 . .
C25 C24 C23 123.4(11) . .
C25 C24 C28 123.2(13) . .
C23 C24 C28 112.9(12) . .
C24 C25 C26 119.5(13) . .
C24 C25 H25 120.2 . .
C26 C25 H25 120.2 . .
C21 C26 C25 119.2(10) . .
C21 C26 C29 118.7(9) . .
C25 C26 C29 122.0(11) . .
C22 C27 H27A 109.5 . .
C22 C27 H27B 109.5 . .
H27A C27 H27B 109.5 . .
C22 C27 H27C 109.5 . .
H27A C27 H27C 109.5 . .
H27B C27 H27C 109.5 . .
C24 C28 H28A 109.5 . .
C24 C28 H28B 109.5 . .
H28A C28 H28B 109.5 . .
C24 C28 H28C 109.5 . .
H28A C28 H28C 109.5 . .
H28B C28 H28C 109.5 . .
C26 C29 H29A 109.5 . .
C26 C29 H29B 109.5 . .
H29A C29 H29B 109.5 . .
C26 C29 H29C 109.5 . .
H29A C29 H29C 109.5 . .
H29B C29 H29C 109.5 . .
C35 C30 C31 121.3(9) . .
C35 C30 C15 119.2(10) . .
C31 C30 C15 119.2(9) . .
C32 C31 C30 119.4(10) . .
C32 C31 H31 120.3 . .
C30 C31 H31 120.3 . .
C33 C32 C31 120.5(11) . .
C33 C32 H32 119.8 . .
C31 C32 H32 119.8 . .
C32 C33 C34 122.1(10) . .
C32 C33 O1 118.3(12) . .
C34 C33 O1 119.5(11) . .
C33 C34 C35 119.2(10) . .
C33 C34 H34 120.4 . .
C35 C34 H34 120.4 . .
C30 C35 C34 117.1(10) . .
C30 C35 H35 121.4 . .
C34 C35 H35 121.4 . .
O1 C36 C84 112.1(10) . 2_765
O1 C36 H36A 109.2 . .
C84 C36 H36A 109.2 2_765 .
O1 C36 H36B 109.2 . .
C84 C36 H36B 109.2 2_765 .
H36A C36 H36B 107.9 . .
C38 C37 C42 123.0(8) . .
C38 C37 C20 116.4(9) . .
C42 C37 C20 120.6(8) . .
C37 C38 C39 118.3(10) . .
C37 C38 C43 124.5(8) . .
C39 C38 C43 117.1(10) . .
C40 C39 C38 120.9(10) . .
C40 C39 H39 119.5 . .
C38 C39 H39 119.5 . .
C41 C40 C39 118.8(10) . .
C41 C40 C44 121.4(12) . .
C39 C40 C44 119.7(11) . .
C40 C41 C42 124.0(12) . .
C40 C41 H41 118.0 . .
C42 C41 H41 118.0 . .
C37 C42 C41 114.9(10) . .
C37 C42 C45 124.5(8) . .
C41 C42 C45 120.5(10) . .
C38 C43 H43A 109.5 . .
C38 C43 H43B 109.5 . .
H43A C43 H43B 109.5 . .
C38 C43 H43C 109.5 . .
H43A C43 H43C 109.5 . .
H43B C43 H43C 109.5 . .
C40 C44 H44A 109.5 . .
C40 C44 H44B 109.5 . .
H44A C44 H44B 109.5 . .
C40 C44 H44C 109.5 . .
H44A C44 H44C 109.5 . .
H44B C44 H44C 109.5 . .
C42 C45 H45A 109.5 . .
C42 C45 H45B 109.5 . .
H45A C45 H45B 109.5 . .
C42 C45 H45C 109.5 . .
H45A C45 H45C 109.5 . .
H45B C45 H45C 109.5 . .
C49 C46 C47 95.0(14) 2_765 .
C49 C46 N5 109.9(14) 2_765 .
C47 C46 N5 50.7(12) . .
C49 C46 C51 95.7(18) 2_765 .
C47 C46 C51 103.2(17) . .
N5 C46 C51 54.2(10) . .
C48 C47 N5 69(2) . .
C48 C47 C46 129(3) . .
N5 C47 C46 66.7(9) . .
C48 C47 C50 93.3(19) . 2_765
N5 C47 C50 113.6(16) . 2_765
C46 C47 C50 81.3(16) . 2_765
C48 C47 C51 59.6(18) . 2_765
N5 C47 C51 104(2) . 2_765
C46 C47 C51 108.0(15) . 2_765
C50 C47 C51 34.6(12) 2_765 2_765
C47 C48 C49 126(2) . .
C47 C48 N5 65.2(14) . .
C49 C48 N5 64.4(14) . .
C47 C48 C51 87(2) . 2_765
C49 C48 C51 98(2) . 2_765
N5 C48 C51 117.1(17) . 2_765
C46 C49 C48 95.2(17) 2_765 .
C46 C49 C50 95.1(18) 2_765 .
C48 C49 C50 113.6(15) . .
C46 C49 N5 115.8(13) 2_765 .
C48 C49 N5 58.4(9) . .
C50 C49 N5 58.2(11) . .
C51 C50 N5 74(2) . .
C51 C50 C49 133(3) . .
N5 C50 C49 61.3(13) . .
C51 C50 C47 89(2) . 2_765
N5 C50 C47 104.5(17) . 2_765
C49 C50 C47 87.3(18) . 2_765
C50 C51 N5 63.1(17) . .
C50 C51 C48 89(2) . 2_765
N5 C51 C48 96(2) . 2_765
C50 C51 C46 113(3) . .
N5 C51 C46 57.5(15) . .
C48 C51 C46 71(2) 2_765 .
C50 C51 C47 56(2) . 2_765
N5 C51 C47 86.8(15) . 2_765
C48 C51 C47 33.5(11) 2_765 2_765
C46 C51 C47 91.9(19) . 2_765
C57 C52 C53 119.4(9) . .
C57 C52 C5 121.1(8) . .
C53 C52 C5 118.7(8) . .
C52 C53 C54 120.1(10) . .
C52 C53 H53 119.9 . .
C54 C53 H53 119.9 . .
C55 C54 C53 117.4(10) . .
C55 C54 H54 121.3 . .
C53 C54 H54 121.3 . .
C56 C55 C54 122.7(9) . .
C56 C55 O2 124.5(11) . .
C54 C55 O2 112.6(10) . .
C55 C56 C57 118.9(10) . .
C55 C56 H56 120.6 . .
C57 C56 H56 120.6 . .
C52 C57 C56 121.5(11) . .
C52 C57 H57 119.2 . .
C56 C57 H57 119.2 . .
O2 C58 C59 107.5(9) . .
O2 C58 H58A 110.2 . .
C59 C58 H58A 110.2 . .
O2 C58 H58B 110.2 . .
C59 C58 H58B 110.2 . .
H58A C58 H58B 108.5 . .
C58 C59 P1 107.4(8) . .
C58 C59 H59A 110.2 . .
P1 C59 H59A 110.2 . .
C58 C59 H59B 110.2 . .
P1 C59 H59B 110.2 . .
H59A C59 H59B 108.5 . .
C61 C60 C65 115.4(13) . .
C61 C60 P1 121.9(11) . .
C65 C60 P1 122.6(11) . .
C60 C61 C62 129.3(16) . .
C60 C61 H61 115.4 . .
C62 C61 H61 115.4 . .
C63 C62 C61 111.7(16) . .
C63 C62 H62 124.1 . .
C61 C62 H62 124.1 . .
C62 C63 C64 121.2(18) . .
C62 C63 H63 119.4 . .
C64 C63 H63 119.4 . .
C63 C64 C65 127.3(17) . .
C63 C64 H64 116.3 . .
C65 C64 H64 116.3 . .
C64 C65 C60 114.8(15) . .
C64 C65 H65 122.6 . .
C60 C65 H65 122.6 . .
C67 C66 C71 117.7(11) . .
C67 C66 P1 122.3(9) . .
C71 C66 P1 120.0(9) . .
C66 C67 C68 122.2(11) . .
C66 C67 H67 118.9 . .
C68 C67 H67 118.9 . .
C69 C68 C67 120.1(13) . .
C69 C68 H68 119.9 . .
C67 C68 H68 119.9 . .
C68 C69 C70 120.1(14) . .
C68 C69 H69 119.9 . .
C70 C69 H69 119.9 . .
C69 C70 C71 120.2(15) . .
C69 C70 H70 119.9 . .
C71 C70 H70 119.9 . .
C66 C71 C70 119.6(14) . .
C66 C71 H71 120.2 . .
C70 C71 H71 120.2 . .
C77 C72 C73 119.8(13) . .
C77 C72 P2 117.2(11) . .
C73 C72 P2 123.0(10) . .
C72 C73 C74 121.4(12) . .
C72 C73 H73 119.3 . .
C74 C73 H73 119.3 . .
C75 C74 C73 118.0(18) . .
C75 C74 H74 121.0 . .
C73 C74 H74 121.0 . .
C76 C75 C74 121.1(17) . .
C76 C75 H75 119.4 . .
C74 C75 H75 119.4 . .
C75 C76 C77 122.7(14) . .
C75 C76 H76 118.6 . .
C77 C76 H76 118.6 . .
C72 C77 C76 116.3(13) . .
C72 C77 H77A 108.2 . .
C76 C77 H77A 108.2 . .
C72 C77 H77B 108.2 . .
C76 C77 H77B 108.2 . .
H77A C77 H77B 107.4 . .
C79 C78 C83 120.3(15) . .
C79 C78 P2 120.0(13) . .
C83 C78 P2 119.7(11) . .
C78 C79 C80 121.7(17) . .
C78 C79 H79 119.2 . .
C80 C79 H79 119.2 . .
C79 C80 C81 114.8(15) . .
C79 C80 H80 122.6 . .
C81 C80 H80 122.6 . .
C82 C81 C80 119.0(16) . .
C82 C81 H81A 107.6 . .
C80 C81 H81A 107.6 . .
C82 C81 H81B 107.6 . .
C80 C81 H81B 107.6 . .
H81A C81 H81B 107.0 . .
C83 C82 C81 117.6(19) . .
C83 C82 H82 121.2 . .
C81 C82 H82 121.2 . .
C82 C83 C78 125.5(16) . .
C82 C83 H83 117.3 . .
C78 C83 H83 117.3 . .
C36 C84 P2 109.9(8) 2_765 .
C36 C84 H84A 109.7 2_765 .
P2 C84 H84A 109.7 . .
C36 C84 H84B 109.7 2_765 .
P2 C84 H84B 109.7 . .
H84A C84 H84B 108.2 . .
N6 C85 C86 107.1(15) . .
N7 C86 C85 105(2) . .
N6 C87 C88 101.8(17) . .
N7 C88 C87 112.7(17) . .
C90 C89 N6 107.6(15) . .
C89 C90 N7 106.7(15) . .

loop_
_geom_bond_atom_site_label_1
_geom_bond_atom_site_label_2
_geom_bond_distance
_geom_bond_site_symmetry_2
Zn1 N1 2.041(7) .
Zn1 N2 2.052(7) .
Zn1 N4 2.052(6) .
Zn1 N3 2.076(7) .
Zn1 N5 2.191(8) .
Cu1 P2 2.250(4) .
Cu1 P1 2.265(4) .
Cu1 Cl1 2.331(4) .
Cu1 Cl2 2.394(3) .
P1 C66 1.770(11) .
P1 C59 1.776(13) .
P1 C60 1.821(12) .
P2 C84 1.845(13) .
P2 C72 1.847(13) .
P2 C78 1.865(15) .
O1 C33 1.411(12) .
O1 C36 1.431(15) .
O2 C58 1.378(13) .
O2 C55 1.404(11) .
N1 C4 1.362(11) .
N1 C1 1.372(10) .
N2 C6 1.368(12) .
N2 C9 1.393(12) .
N3 C14 1.371(12) .
N3 C11 1.417(10) .
N4 C19 1.336(10) .
N4 C16 1.407(11) .
N5 C47 1.41(2) .
N5 C48 1.46(2) .
N5 C50 1.49(2) .
N5 C49 1.541(19) .
N5 C51 1.61(3) .
N5 C46 1.675(17) .
N6 C87 1.44(2) .
N6 C85 1.62(2) .
N6 C89 1.63(2) .
N7 C86 1.31(2) .
N7 C88 1.44(3) .
N7 C90 1.75(2) .
C1 C20 1.403(12) .
C1 C2 1.458(13) .
C2 C3 1.347(13) .
C2 H2 0.9300 .
C3 C4 1.446(13) .
C3 H3 0.9300 .
C4 C5 1.427(11) .
C5 C6 1.401(14) .
C5 C52 1.480(12) .
C6 C7 1.442(13) .
C7 C8 1.364(14) .
C7 H7 0.9300 .
C8 C9 1.475(13) .
C8 H8 0.9300 .
C9 C10 1.359(13) .
C10 C11 1.409(13) .
C10 C21 1.573(13) .
C11 C12 1.399(13) .
C12 C13 1.333(13) .
C12 H12 0.9300 .
C13 C14 1.431(12) .
C13 H13 0.9300 .
C14 C15 1.409(12) .
C15 C16 1.348(12) .
C15 C30 1.558(12) .
C16 C17 1.481(12) .
C17 C18 1.295(12) .
C17 H17 0.9300 .
C18 C19 1.497(12) .
C18 H18 0.9300 .
C19 C20 1.404(11) .
C20 C37 1.573(11) .
C21 C26 1.363(15) .
C21 C22 1.372(16) .
C22 C23 1.439(16) .
C22 C27 1.54(2) .
C23 C24 1.385(18) .
C23 H23 0.9300 .
C24 C25 1.305(16) .
C24 C28 1.561(13) .
C25 C26 1.379(14) .
C25 H25 0.9300 .
C26 C29 1.496(15) .
C27 H27A 0.9600 .
C27 H27B 0.9600 .
C27 H27C 0.9600 .
C28 H28A 0.9600 .
C28 H28B 0.9600 .
C28 H28C 0.9600 .
C29 H29A 0.9600 .
C29 H29B 0.9600 .
C29 H29C 0.9600 .
C30 C35 1.359(13) .
C30 C31 1.415(15) .
C31 C32 1.360(14) .
C31 H31 0.9300 .
C32 C33 1.317(16) .
C32 H32 0.9300 .
C33 C34 1.389(17) .
C34 C35 1.432(15) .
C34 H34 0.9300 .
C35 H35 0.9300 .
C36 C84 1.539(18) 2_765
C36 H36A 0.9700 .
C36 H36B 0.9700 .
C37 C38 1.346(13) .
C37 C42 1.364(14) .
C38 C39 1.396(13) .
C38 C43 1.542(14) .
C39 C40 1.336(15) .
C39 H39 0.9300 .
C40 C41 1.325(15) .
C40 C44 1.521(12) .
C41 C42 1.403(13) .
C41 H41 0.9300 .
C42 C45 1.487(16) .
C43 H43A 0.9600 .
C43 H43B 0.9600 .
C43 H43C 0.9600 .
C44 H44A 0.9600 .
C44 H44B 0.9600 .
C44 H44C 0.9600 .
C45 H45A 0.9600 .
C45 H45B 0.9600 .
C45 H45C 0.9600 .
C46 C49 1.37(3) 2_765
C46 C47 1.62(3) .
C46 C51 1.84(5) .
C47 C48 1.11(3) .
C47 C50 1.67(3) 2_765
C47 C51 2.00(4) 2_765
C48 C49 1.44(3) .
C48 C51 1.73(4) 2_765
C49 C46 1.37(3) 2_765
C49 C50 1.53(4) .
C50 C51 1.14(4) .
C50 C47 1.67(3) 2_765
C51 C48 1.73(4) 2_765
C51 C47 2.00(4) 2_765
C52 C57 1.333(14) .
C52 C53 1.410(13) .
C53 C54 1.413(14) .
C53 H53 0.9300 .
C54 C55 1.381(15) .
C54 H54 0.9300 .
C55 C56 1.349(14) .
C56 C57 1.407(15) .
C56 H56 0.9300 .
C57 H57 0.9300 .
C58 C59 1.614(14) .
C58 H58A 0.9700 .
C58 H58B 0.9700 .
C59 H59A 0.9700 .
C59 H59B 0.9700 .
C60 C61 1.297(16) .
C60 C65 1.420(17) .
C61 C62 1.481(19) .
C61 H61 0.9300 .
C62 C63 1.30(2) .
C62 H62 0.9300 .
C63 C64 1.34(2) .
C63 H63 0.9300 .
C64 C65 1.37(2) .
C64 H64 0.9300 .
C65 H65 0.9300 .
C66 C67 1.371(16) .
C66 C71 1.402(17) .
C67 C68 1.433(16) .
C67 H67 0.9300 .
C68 C69 1.311(17) .
C68 H68 0.9300 .
C69 C70 1.41(2) .
C69 H69 0.9300 .
C70 C71 1.419(19) .
C70 H70 0.9300 .
C71 H71 0.9300 .
C72 C77 1.327(15) .
C72 C73 1.401(18) .
C73 C74 1.43(2) .
C73 H73 0.9300 .
C74 C75 1.36(2) .
C74 H74 0.9300 .
C75 C76 1.28(2) .
C75 H75 0.9300 .
C76 C77 1.52(2) .
C76 H76 0.9300 .
C77 H77A 0.9700 .
C77 H77B 0.9700 .
C78 C79 1.317(17) .
C78 C83 1.36(2) .
C79 C80 1.35(2) .
C79 H79 0.9300 .
C80 C81 1.55(3) .
C80 H80 0.9300 .
C81 C82 1.34(2) .
C81 H81A 0.9700 .
C81 H81B 0.9700 .
C82 C83 1.29(2) .
C82 H82 0.9300 .
C83 H83 0.9300 .
C84 C36 1.539(18) 2_765
C84 H84A 0.9700 .
C84 H84B 0.9700 .
C85 C86 1.69(3) .
C87 C88 1.70(3) .
C89 C90 1.50(3) .

loop_
_geom_torsion_atom_site_label_1
_geom_torsion_atom_site_label_2
_geom_torsion_atom_site_label_3
_geom_torsion_atom_site_label_4
_geom_torsion
_geom_torsion_site_symmetry_1
_geom_torsion_site_symmetry_4
P2 Cu1 P1 C66 70.0(5) . .
Cl1 Cu1 P1 C66 -54.9(5) . .
Cl2 Cu1 P1 C66 -171.4(5) . .
P2 Cu1 P1 C59 -51.2(5) . .
Cl1 Cu1 P1 C59 -176.1(4) . .
Cl2 Cu1 P1 C59 67.4(5) . .
P2 Cu1 P1 C60 -166.6(4) . .
Cl1 Cu1 P1 C60 68.5(4) . .
Cl2 Cu1 P1 C60 -48.1(4) . .
P1 Cu1 P2 C84 150.3(6) . .
Cl1 Cu1 P2 C84 -82.9(6) . .
Cl2 Cu1 P2 C84 27.5(6) . .
P1 Cu1 P2 C72 -89.1(5) . .
Cl1 Cu1 P2 C72 37.6(5) . .
Cl2 Cu1 P2 C72 148.1(5) . .
P1 Cu1 P2 C78 30.1(5) . .
Cl1 Cu1 P2 C78 156.8(5) . .
Cl2 Cu1 P2 C78 -92.7(5) . .
N2 Zn1 N1 C4 -23.0(8) . .
N4 Zn1 N1 C4 174.1(8) . .
N3 Zn1 N1 C4 -106.9(11) . .
N5 Zn1 N1 C4 71.3(8) . .
N2 Zn1 N1 C1 177.5(8) . .
N4 Zn1 N1 C1 14.7(8) . .
N3 Zn1 N1 C1 93.7(11) . .
N5 Zn1 N1 C1 -88.2(8) . .
N1 Zn1 N2 C6 8.7(8) . .
N4 Zn1 N2 C6 90.5(13) . .
N3 Zn1 N2 C6 171.1(8) . .
N5 Zn1 N2 C6 -88.5(8) . .
N1 Zn1 N2 C9 -163.3(8) . .
N4 Zn1 N2 C9 -81.5(12) . .
N3 Zn1 N2 C9 -0.9(8) . .
N5 Zn1 N2 C9 99.5(8) . .
N1 Zn1 N3 C14 -99.4(10) . .
N2 Zn1 N3 C14 176.9(8) . .
N4 Zn1 N3 C14 -20.2(8) . .
N5 Zn1 N3 C14 82.4(8) . .
N1 Zn1 N3 C11 97.0(11) . .
N2 Zn1 N3 C11 13.4(8) . .
N4 Zn1 N3 C11 176.3(8) . .
N5 Zn1 N3 C11 -81.1(8) . .
N1 Zn1 N4 C19 -6.9(8) . .
N2 Zn1 N4 C19 -88.6(12) . .
N3 Zn1 N4 C19 -169.5(8) . .
N5 Zn1 N4 C19 90.4(7) . .
N1 Zn1 N4 C16 176.6(7) . .
N2 Zn1 N4 C16 94.9(11) . .
N3 Zn1 N4 C16 14.0(7) . .
N5 Zn1 N4 C16 -86.0(7) . .
N1 Zn1 N5 C47 -151.8(12) . .
N2 Zn1 N5 C47 -63.0(12) . .
N4 Zn1 N5 C47 117.3(12) . .
N3 Zn1 N5 C47 27.6(13) . .
N1 Zn1 N5 C48 159.6(11) . .
N2 Zn1 N5 C48 -111.6(11) . .
N4 Zn1 N5 C48 68.7(11) . .
N3 Zn1 N5 C48 -21.0(11) . .
N1 Zn1 N5 C50 32.8(12) . .
N2 Zn1 N5 C50 121.7(12) . .
N4 Zn1 N5 C50 -58.1(12) . .
N3 Zn1 N5 C50 -147.8(12) . .
N1 Zn1 N5 C49 97.7(10) . .
N2 Zn1 N5 C49 -173.4(10) . .
N4 Zn1 N5 C49 6.9(10) . .
N3 Zn1 N5 C49 -82.8(10) . .
N1 Zn1 N5 C51 -11.7(17) . .
N2 Zn1 N5 C51 77.2(17) . .
N4 Zn1 N5 C51 -102.5(17) . .
N3 Zn1 N5 C51 167.8(17) . .
N1 Zn1 N5 C46 -83.9(7) . .
N2 Zn1 N5 C46 4.9(7) . .
N4 Zn1 N5 C46 -174.8(7) . .
N3 Zn1 N5 C46 95.5(7) . .
C4 N1 C1 C20 177.2(9) . .
Zn1 N1 C1 C20 -20.0(14) . .
C4 N1 C1 C2 1.3(11) . .
Zn1 N1 C1 C2 164.2(6) . .
N1 C1 C2 C3 -3.2(12) . .
C20 C1 C2 C3 -179.2(10) . .
C1 C2 C3 C4 3.6(12) . .
C1 N1 C4 C5 -173.8(9) . .
Zn1 N1 C4 C5 23.5(13) . .
C1 N1 C4 C3 1.0(11) . .
Zn1 N1 C4 C3 -161.7(7) . .
C2 C3 C4 N1 -3.0(12) . .
C2 C3 C4 C5 171.8(10) . .
N1 C4 C5 C6 -1.8(15) . .
C3 C4 C5 C6 -175.9(10) . .
N1 C4 C5 C52 174.7(9) . .
C3 C4 C5 C52 0.5(14) . .
C9 N2 C6 C5 -180.0(10) . .
Zn1 N2 C6 C5 6.9(15) . .
C9 N2 C6 C7 -1.4(11) . .
Zn1 N2 C6 C7 -174.5(7) . .
C4 C5 C6 N2 -14.4(16) . .
C52 C5 C6 N2 169.2(9) . .
C4 C5 C6 C7 167.3(9) . .
C52 C5 C6 C7 -9.2(15) . .
N2 C6 C7 C8 2.3(12) . .
C5 C6 C7 C8 -179.1(10) . .
C6 C7 C8 C9 -2.2(12) . .
C6 N2 C9 C10 178.5(11) . .
Zn1 N2 C9 C10 -8.3(15) . .
C6 N2 C9 C8 0.0(11) . .
Zn1 N2 C9 C8 173.3(7) . .
C7 C8 C9 C10 -177.1(10) . .
C7 C8 C9 N2 1.4(12) . .
N2 C9 C10 C11 7.0(19) . .
C8 C9 C10 C11 -174.8(11) . .
N2 C9 C10 C21 -176.9(10) . .
C8 C9 C10 C21 1.3(17) . .
C9 C10 C11 C12 -179.4(11) . .
C21 C10 C11 C12 4.3(17) . .
C9 C10 C11 N3 7.1(18) . .
C21 C10 C11 N3 -169.2(9) . .
C14 N3 C11 C12 0.8(11) . .
Zn1 N3 C11 C12 167.3(7) . .
C14 N3 C11 C10 175.3(10) . .
Zn1 N3 C11 C10 -18.1(14) . .
C10 C11 C12 C13 -176.8(11) . .
N3 C11 C12 C13 -2.7(12) . .
C11 C12 C13 C14 3.4(12) . .
C11 N3 C14 C15 -175.6(9) . .
Zn1 N3 C14 C15 18.1(13) . .
C11 N3 C14 C13 1.3(10) . .
Zn1 N3 C14 C13 -165.0(7) . .
C12 C13 C14 N3 -3.0(12) . .
C12 C13 C14 C15 173.7(10) . .
N3 C14 C15 C16 -2.5(16) . .
C13 C14 C15 C16 -178.8(10) . .
N3 C14 C15 C30 176.2(9) . .
C13 C14 C15 C30 -0.1(15) . .
C14 C15 C16 N4 -3.9(17) . .
C30 C15 C16 N4 177.5(9) . .
C14 C15 C16 C17 171.3(10) . .
C30 C15 C16 C17 -7.4(16) . .
C19 N4 C16 C15 177.0(10) . .
Zn1 N4 C16 C15 -5.9(14) . .
C19 N4 C16 C17 1.1(10) . .
Zn1 N4 C16 C17 178.2(6) . .
C15 C16 C17 C18 -175.9(10) . .
N4 C16 C17 C18 0.0(12) . .
C16 C17 C18 C19 -1.0(12) . .
C16 N4 C19 C20 179.8(9) . .
Zn1 N4 C19 C20 2.8(13) . .
C16 N4 C19 C18 -1.7(10) . .
Zn1 N4 C19 C18 -178.7(6) . .
C17 C18 C19 N4 1.8(12) . .
C17 C18 C19 C20 -179.7(9) . .
N1 C1 C20 C19 12.4(16) . .
C2 C1 C20 C19 -172.4(9) . .
N1 C1 C20 C37 -173.3(9) . .
C2 C1 C20 C37 1.9(14) . .
N4 C19 C20 C1 -3.0(15) . .
C18 C19 C20 C1 178.7(10) . .
N4 C19 C20 C37 -177.3(9) . .
C18 C19 C20 C37 4.4(14) . .
C9 C10 C21 C26 -86.7(14) . .
C11 C10 C21 C26 90.1(13) . .
C9 C10 C21 C22 84.7(14) . .
C11 C10 C21 C22 -98.5(13) . .
C26 C21 C22 C23 -2.9(19) . .
C10 C21 C22 C23 -174.0(11) . .
C26 C21 C22 C27 175.8(16) . .
C10 C21 C22 C27 5(2) . .
C21 C22 C23 C24 -4(2) . .
C27 C22 C23 C24 177.0(16) . .
C22 C23 C24 C25 7(2) . .
C22 C23 C24 C28 179.0(12) . .
C23 C24 C25 C26 -2.6(18) . .
C28 C24 C25 C26 -173.4(11) . .
C22 C21 C26 C25 7.6(18) . .
C10 C21 C26 C25 178.3(9) . .
C22 C21 C26 C29 -175.6(12) . .
C10 C21 C26 C29 -5.0(16) . .
C24 C25 C26 C21 -4.8(16) . .
C24 C25 C26 C29 178.6(10) . .
C16 C15 C30 C35 -60.8(13) . .
C14 C15 C30 C35 120.4(10) . .
C16 C15 C30 C31 112.7(11) . .
C14 C15 C30 C31 -66.1(12) . .
C35 C30 C31 C32 -6.1(15) . .
C15 C30 C31 C32 -179.4(9) . .
C30 C31 C32 C33 8.1(17) . .
C31 C32 C33 C34 -6.2(18) . .
C31 C32 C33 O1 176.3(10) . .
C36 O1 C33 C32 165.9(11) . .
C36 O1 C33 C34 -11.7(16) . .
C32 C33 C34 C35 2.1(16) . .
O1 C33 C34 C35 179.6(9) . .
C31 C30 C35 C34 2.1(13) . .
C15 C30 C35 C34 175.4(8) . .
C33 C34 C35 C30 -0.1(14) . .
C33 O1 C36 C84 -68.5(15) . 2_765
C1 C20 C37 C38 101.1(11) . .
C19 C20 C37 C38 -84.3(11) . .
C1 C20 C37 C42 -80.6(12) . .
C19 C20 C37 C42 94.0(11) . .
C42 C37 C38 C39 2.2(14) . .
C20 C37 C38 C39 -179.6(8) . .
C42 C37 C38 C43 -178.0(9) . .
C20 C37 C38 C43 0.3(13) . .
C37 C38 C39 C40 -1.2(14) . .
C43 C38 C39 C40 178.9(9) . .
C38 C39 C40 C41 0.9(14) . .
C38 C39 C40 C44 -176.7(8) . .
C39 C40 C41 C42 -1.5(16) . .
C44 C40 C41 C42 176.1(10) . .
C38 C37 C42 C41 -2.6(15) . .
C20 C37 C42 C41 179.3(8) . .
C38 C37 C42 C45 -178.4(10) . .
C20 C37 C42 C45 3.4(15) . .
C40 C41 C42 C37 2.2(15) . .
C40 C41 C42 C45 178.3(10) . .
C47 N5 C46 C49 -79.8(17) . 2_765
C48 N5 C46 C49 -60.2(19) . 2_765
C50 N5 C46 C49 60(2) . 2_765
C49 N5 C46 C49 -3(3) . 2_765
C51 N5 C46 C49 82(2) . 2_765
Zn1 N5 C46 C49 179.2(13) . 2_765
C48 N5 C46 C47 19.5(15) . .
C50 N5 C46 C47 140.3(17) . .
C49 N5 C46 C47 76.9(19) . .
C51 N5 C46 C47 162.3(17) . .
Zn1 N5 C46 C47 -101.0(11) . .
C47 N5 C46 C51 -162.3(17) . .
C48 N5 C46 C51 -142.7(16) . .
C50 N5 C46 C51 -22.0(17) . .
C49 N5 C46 C51 -85.4(18) . .
Zn1 N5 C46 C51 96.8(13) . .
C50 N5 C47 C48 73(3) . .
C49 N5 C47 C48 18.0(18) . .
C51 N5 C47 C48 132(2) . .
C46 N5 C47 C48 153(2) . .
Zn1 N5 C47 C48 -100.1(16) . .
C48 N5 C47 C46 -153(2) . .
C50 N5 C47 C46 -80(3) . .
C49 N5 C47 C46 -134.9(13) . .
C51 N5 C47 C46 -21(2) . .
Zn1 N5 C47 C46 107.0(11) . .
C48 N5 C47 C50 -84(2) . 2_765
C50 N5 C47 C50 -12(4) . 2_765
C49 N5 C47 C50 -66(2) . 2_765
C51 N5 C47 C50 47(3) . 2_765
C46 N5 C47 C50 68(2) . 2_765
Zn1 N5 C47 C50 175.4(16) . 2_765
C48 N5 C47 C51 -49.2(18) . 2_765
C50 N5 C47 C51 24(3) . 2_765
C49 N5 C47 C51 -31.2(16) . 2_765
C51 N5 C47 C51 83(3) . 2_765
C46 N5 C47 C51 103.7(17) . 2_765
Zn1 N5 C47 C51 -149.3(11) . 2_765
C49 C46 C47 C48 79(3) 2_765 .
N5 C46 C47 C48 -33(2) . .
C51 C46 C47 C48 -19(3) . .
C49 C46 C47 N5 111.8(15) 2_765 .
C51 C46 C47 N5 14.7(14) . .
C49 C46 C47 C50 -8.7(15) 2_765 2_765
N5 C46 C47 C50 -120.5(17) . 2_765
C51 C46 C47 C50 -105.8(18) . 2_765
C49 C46 C47 C51 13(2) 2_765 2_765
N5 C46 C47 C51 -98(2) . 2_765
C51 C46 C47 C51 -84(2) . 2_765
N5 C47 C48 C49 -24(2) . .
C46 C47 C48 C49 9(4) . .
C50 C47 C48 C49 90(2) 2_765 .
C51 C47 C48 C49 98(3) 2_765 .
C46 C47 C48 N5 33(2) . .
C50 C47 C48 N5 114.0(14) 2_765 .
C51 C47 C48 N5 121.8(17) 2_765 .
N5 C47 C48 C51 -121.8(17) . 2_765
C46 C47 C48 C51 -89(2) . 2_765
C50 C47 C48 C51 -7.8(19) 2_765 2_765
C50 N5 C48 C47 -138.8(17) . .
C49 N5 C48 C47 -159(2) . .
C51 N5 C48 C47 -97(4) . .
C46 N5 C48 C47 -24.6(18) . .
Zn1 N5 C48 C47 97.7(15) . .
C47 N5 C48 C49 159(2) . .
C50 N5 C48 C49 20.0(16) . .
C51 N5 C48 C49 62(4) . .
C46 N5 C48 C49 134.1(13) . .
Zn1 N5 C48 C49 -103.5(11) . .
C47 N5 C48 C51 72(2) . 2_765
C50 N5 C48 C51 -66(3) . 2_765
C49 N5 C48 C51 -86(3) . 2_765
C51 N5 C48 C51 -24(5) . 2_765
C46 N5 C48 C51 48(3) . 2_765
Zn1 N5 C48 C51 170(2) . 2_765
C47 C48 C49 C46 -93(3) . 2_765
N5 C48 C49 C46 -117.2(14) . 2_765
C51 C48 C49 C46 -1.1(19) 2_765 2_765
C47 C48 C49 C50 4(3) . .
N5 C48 C49 C50 -19.3(17) . .
C51 C48 C49 C50 97(2) 2_765 .
C47 C48 C49 N5 24(2) . .
C51 C48 C49 N5 116.1(16) 2_765 .
C47 N5 C49 C46 64(2) . 2_765
C48 N5 C49 C46 80(2) . 2_765
C50 N5 C49 C46 -79(2) . 2_765
C51 N5 C49 C46 -68(2) . 2_765
C46 N5 C49 C46 3(3) . 2_765
Zn1 N5 C49 C46 -179.1(15) . 2_765
C47 N5 C49 C48 -15.2(15) . .
C50 N5 C49 C48 -159.1(18) . .
C51 N5 C49 C48 -147.7(18) . .
C46 N5 C49 C48 -76.6(18) . .
Zn1 N5 C49 C48 101.2(12) . .
C47 N5 C49 C50 143.9(15) . .
C48 N5 C49 C50 159.1(18) . .
C51 N5 C49 C50 11.4(19) . .
C46 N5 C49 C50 82.5(19) . .
Zn1 N5 C49 C50 -99.7(13) . .
C47 N5 C50 C51 96(3) . .
C48 N5 C50 C51 144(2) . .
C49 N5 C50 C51 163(3) . .
C46 N5 C50 C51 31(2) . .
Zn1 N5 C50 C51 -91(2) . .
C47 N5 C50 C49 -68(3) . .
C48 N5 C50 C49 -19.2(16) . .
C51 N5 C50 C49 -163(3) . .
C46 N5 C50 C49 -132.6(11) . .
Zn1 N5 C50 C49 105.4(11) . .
C47 N5 C50 C47 11(4) . 2_765
C48 N5 C50 C47 59(2) . 2_765
C49 N5 C50 C47 78.6(19) . 2_765
C51 N5 C50 C47 -85(2) . 2_765
C46 N5 C50 C47 -54.0(19) . 2_765
Zn1 N5 C50 C47 -176.0(13) . 2_765
C46 C49 C50 C51 95(4) 2_765 .
C48 C49 C50 C51 -2(4) . .
N5 C49 C50 C51 -22(3) . .
C46 C49 C50 N5 117.3(13) 2_765 .
C48 C49 C50 N5 19.4(16) . .
C46 C49 C50 C47 9.2(16) 2_765 2_765
C48 C49 C50 C47 -89(2) . 2_765
N5 C49 C50 C47 -108.1(15) . 2_765
C49 C50 C51 N5 20(3) . .
C47 C50 C51 N5 105.3(15) 2_765 .
N5 C50 C51 C48 -97.8(19) . 2_765
C49 C50 C51 C48 -78(4) . 2_765
C47 C50 C51 C48 8(2) 2_765 2_765
N5 C50 C51 C46 -29(2) . .
C49 C50 C51 C46 -9(5) . .
C47 C50 C51 C46 76(2) 2_765 .
N5 C50 C51 C47 -105.3(15) . 2_765
C49 C50 C51 C47 -85(3) . 2_765
C47 N5 C51 C50 -128(3) . .
C48 N5 C51 C50 -64(4) . .
C49 N5 C51 C50 -15(2) . .
C46 N5 C51 C50 -148(3) . .
Zn1 N5 C51 C50 102(2) . .
C47 N5 C51 C48 -42(3) . 2_765
C48 N5 C51 C48 22(5) . 2_765
C50 N5 C51 C48 86(2) . 2_765
C49 N5 C51 C48 71(2) . 2_765
C46 N5 C51 C48 -62(2) . 2_765
Zn1 N5 C51 C48 -172.2(16) . 2_765
C47 N5 C51 C46 20(2) . .
C48 N5 C51 C46 84(3) . .
C50 N5 C51 C46 148(3) . .
C49 N5 C51 C46 133.2(12) . .
Zn1 N5 C51 C46 -110.1(10) . .
C47 N5 C51 C47 -74(3) . 2_765
C48 N5 C51 C47 -10(4) . 2_765
C50 N5 C51 C47 54(2) . 2_765
C49 N5 C51 C47 38.9(19) . 2_765
C46 N5 C51 C47 -94.3(18) . 2_765
Zn1 N5 C51 C47 155.6(13) . 2_765
C49 C46 C51 C50 -79(3) 2_765 .
C47 C46 C51 C50 17(3) . .
N5 C46 C51 C50 31(2) . .
C49 C46 C51 N5 -110.5(14) 2_765 .
C47 C46 C51 N5 -14.0(13) . .
C49 C46 C51 C48 0.9(16) 2_765 2_765
C47 C46 C51 C48 97.4(15) . 2_765
N5 C46 C51 C48 111.4(15) . 2_765
C49 C46 C51 C47 -25.5(17) 2_765 2_765
C47 C46 C51 C47 71.0(17) . 2_765
N5 C46 C51 C47 85.0(14) . 2_765
C6 C5 C52 C57 -49.1(14) . .
C4 C5 C52 C57 134.3(11) . .
C6 C5 C52 C53 121.2(10) . .
C4 C5 C52 C53 -55.4(12) . .
C57 C52 C53 C54 0.3(16) . .
C5 C52 C53 C54 -170.2(9) . .
C52 C53 C54 C55 -0.6(16) . .
C53 C54 C55 C56 0.1(17) . .
C53 C54 C55 O2 175.6(9) . .
C58 O2 C55 C56 1.0(15) . .
C58 O2 C55 C54 -174.5(9) . .
C54 C55 C56 C57 0.7(18) . .
O2 C55 C56 C57 -174.3(10) . .
C53 C52 C57 C56 0.5(18) . .
C5 C52 C57 C56 170.8(10) . .
C55 C56 C57 C52 -1.0(19) . .
C55 O2 C58 C59 -178.6(9) . .
O2 C58 C59 P1 174.7(8) . .
C66 P1 C59 C58 -176.8(9) . .
C60 P1 C59 C58 73.6(9) . .
Cu1 P1 C59 C58 -49.4(9) . .
C66 P1 C60 C61 128.9(12) . .
C59 P1 C60 C61 -121.7(12) . .
Cu1 P1 C60 C61 -0.1(13) . .
C66 P1 C60 C65 -48.3(11) . .
C59 P1 C60 C65 61.1(10) . .
Cu1 P1 C60 C65 -177.3(8) . .
C65 C60 C61 C62 -2(2) . .
P1 C60 C61 C62 -179.7(13) . .
C60 C61 C62 C63 3(3) . .
C61 C62 C63 C64 -4(2) . .
C62 C63 C64 C65 7(3) . .
C63 C64 C65 C60 -6(2) . .
C61 C60 C65 C64 3.1(17) . .
P1 C60 C65 C64 -179.5(9) . .
C59 P1 C66 C67 166.2(13) . .
C60 P1 C66 C67 -86.8(14) . .
Cu1 P1 C66 C67 41.1(15) . .
C59 P1 C66 C71 -16.8(15) . .
C60 P1 C66 C71 90.1(13) . .
Cu1 P1 C66 C71 -141.9(11) . .
C71 C66 C67 C68 3(2) . .
P1 C66 C67 C68 179.7(11) . .
C66 C67 C68 C69 -2(2) . .
C67 C68 C69 C70 1(2) . .
C68 C69 C70 C71 0(3) . .
C67 C66 C71 C70 -2(2) . .
P1 C66 C71 C70 -178.9(15) . .
C69 C70 C71 C66 1(3) . .
C84 P2 C72 C77 163.7(10) . .
C78 P2 C72 C77 -85.9(11) . .
Cu1 P2 C72 C77 35.8(11) . .
C84 P2 C72 C73 -15.1(12) . .
C78 P2 C72 C73 95.2(12) . .
Cu1 P2 C72 C73 -143.1(11) . .
C77 C72 C73 C74 -6(2) . .
P2 C72 C73 C74 172.4(14) . .
C72 C73 C74 C75 11(3) . .
C73 C74 C75 C76 -8(3) . .
C74 C75 C76 C77 2(3) . .
C73 C72 C77 C76 0.0(18) . .
P2 C72 C77 C76 -178.9(9) . .
C75 C76 C77 C72 2(2) . .
C84 P2 C78 C79 131.7(13) . .
C72 P2 C78 C79 22.7(14) . .
Cu1 P2 C78 C79 -101.3(12) . .
C84 P2 C78 C83 -49.8(14) . .
C72 P2 C78 C83 -158.8(12) . .
Cu1 P2 C78 C83 77.2(13) . .
C83 C78 C79 C80 -3(3) . .
P2 C78 C79 C80 175.7(15) . .
C78 C79 C80 C81 0(3) . .
C79 C80 C81 C82 8(3) . .
C80 C81 C82 C83 -13(3) . .
C81 C82 C83 C78 11(3) . .
C79 C78 C83 C82 -2(3) . .
P2 C78 C83 C82 179.2(15) . .
C72 P2 C84 C36 -73.2(11) . 2_765
C78 P2 C84 C36 175.9(9) . 2_765
Cu1 P2 C84 C36 53.0(12) . 2_765
C87 N6 C85 C86 -72.8(18) . .
C89 N6 C85 C86 54.4(18) . .
C88 N7 C86 C85 49(2) . .
C90 N7 C86 C85 -70(2) . .
N6 C85 C86 N7 13(2) . .
C85 N6 C87 C88 63.0(17) . .
C89 N6 C87 C88 -59(2) . .
C86 N7 C88 C87 -58(2) . .
C90 N7 C88 C87 68.4(17) . .
N6 C87 C88 N7 -8(2) . .
C87 N6 C89 C90 52(2) . .
C85 N6 C89 C90 -69(2) . .
N6 C89 C90 N7 18(2) . .
C86 N7 C90 C89 56(3) . .
C88 N7 C90 C89 -75(2) . .
